data_7719981
loop_
_publ_author_name
'Wang, Quan Quan'
'Ren, Rong-Xian'
'Gong, Rui Jie'
'Zhao, Shao Da'
'Yan, Pinfang'
'Xu, Yan'

_publ_section_title
;
 Polyoxometalate-based Catalysts for Visible-Light Driven Hydrolytic
 Hydrogen Production: Coordinatively Unsaturated Cu-based Active Sites
 Enhance Performance
;
_journal_name_full 'Dalton Transactions'
_journal_paper_doi 10.1039/D5DT02675J
_journal_year 2026
_chemical_formula_sum 'C72 H64 Cu8.5 N24 Na O50 P W11.5'
_chemical_formula_weight 4773.79
_space_group_crystal_system monoclinic
_space_group_IT_number 15
_space_group_name_Hall '-C 2yc'
_space_group_name_H-M_alt 'C 1 2/c 1'
_atom_sites_solution_hydrogens mixed
_audit_creation_method SHELXL-2018/3
_audit_update_record
;
2025-10-06 deposited with the CCDC.	2025-12-03 downloaded from the CCDC.
;
_cell_angle_alpha 90
_cell_angle_beta 90.361(5)
_cell_angle_gamma 90
_cell_formula_units_Z 4
_cell_length_a 28.447(3)
_cell_length_b 12.6282(11)
_cell_length_c 28.313(2)
_cell_measurement_reflns_used 18339
_cell_measurement_temperature 193(2)
_cell_measurement_theta_max 53.797
_cell_measurement_theta_min 3.319
_cell_volume 10170.8(16)
_computing_cell_refinement 'SAINT (Bruker, 2005)'
_computing_data_collection 'APEX2 (Bruker, 2005)'
_computing_data_reduction SAINT
_computing_molecular_graphics SHELXTL
_computing_publication_material SHELXTL
_computing_structure_refinement 'SHELXL-2018/3 (Sheldrick, 2018)'
_computing_structure_solution 'SHELXT 2018/2 (Sheldrick, 2018)'
_diffrn_ambient_temperature 193(2)
_diffrn_measured_fraction_theta_full 0.998
_diffrn_measured_fraction_theta_max 0.998
_diffrn_measurement_device_type 'Bruker Apex2 CCD'
_diffrn_radiation_type MoK\a
_diffrn_radiation_wavelength 0.71073
_diffrn_reflns_av_R_equivalents 0.0724
_diffrn_reflns_av_unetI/netI 0.0453
_diffrn_reflns_Laue_measured_fraction_full 0.998
_diffrn_reflns_Laue_measured_fraction_max 0.998
_diffrn_reflns_limit_h_max 33
_diffrn_reflns_limit_h_min -33
_diffrn_reflns_limit_k_max 15
_diffrn_reflns_limit_k_min -15
_diffrn_reflns_limit_l_max 33
_diffrn_reflns_limit_l_min -33
_diffrn_reflns_number 64351
_diffrn_reflns_point_group_measured_fraction_full 0.998
_diffrn_reflns_point_group_measured_fraction_max 0.998
_diffrn_reflns_theta_full 25.005
_diffrn_reflns_theta_max 25.005
_diffrn_reflns_theta_min 1.764
_diffrn_source '\w scans'
_exptl_absorpt_coefficient_mu 14.804
_exptl_absorpt_correction_T_max 0.506
_exptl_absorpt_correction_T_min 0.451
_exptl_absorpt_correction_type multi-scan
_exptl_crystal_colour black
_exptl_crystal_density_diffrn 3.118
_exptl_crystal_description block
_exptl_crystal_F_000 8750
_exptl_crystal_size_max 0.120
_exptl_crystal_size_mid 0.110
_exptl_crystal_size_min 0.100
_refine_diff_density_max 5.713
_refine_diff_density_min -2.408
_refine_diff_density_rms 0.385
_refine_ls_extinction_method none
_refine_ls_goodness_of_fit_ref 1.055
_refine_ls_hydrogen_treatment constr
_refine_ls_matrix_type full
_refine_ls_number_parameters 788
_refine_ls_number_reflns 8944
_refine_ls_number_restraints 42
_refine_ls_restrained_S_all 1.053
_refine_ls_R_factor_all 0.1118
_refine_ls_R_factor_gt 0.0914
_refine_ls_shift/su_max 0.001
_refine_ls_shift/su_mean 0.000
_refine_ls_structure_factor_coef Fsqd
_refine_ls_weighting_details 'w=1/[\s^2^(Fo^2^)+(0.1533P)^2^+731.2932P] where P=(Fo^2^+2Fc^2^)/3'
_refine_ls_weighting_scheme calc
_refine_ls_wR_factor_gt 0.2568
_refine_ls_wR_factor_ref 0.2708
_reflns_Friedel_coverage 0.000
_reflns_number_gt 6868
_reflns_number_total 8944
_reflns_threshold_expression 'I > 2\s(I)'
_cod_data_source_file d5dt02675j2.cif
_cod_data_source_block a01
_cod_original_cell_volume 10171.0(16)
_cod_original_sg_symbol_H-M 'C 2/c'
_cod_original_formula_sum 'C72 H64 Cu8.50 N24 Na O50 P W11.50'
_cod_database_code 7719981
_shelx_shelxl_version_number 2018/3
_shelx_space_group_comment
;
The symmetry employed for this shelxl refinement is uniquely defined
by the following loop, which should always be used as a source of
symmetry information in preference to the above space-group names.
They are only intended as comments.
;
_shelx_estimated_absorpt_t_min 0.451
_shelx_estimated_absorpt_t_max 0.506
_exptl_absorpt_special_details '(SADABS; Sheldrick, 2003)'

loop_
_space_group_symop_operation_xyz
'x, y, z'
'-x, y, -z+1/2'
'x+1/2, y+1/2, z'
'-x+1/2, y+1/2, -z+1/2'
'-x, -y, -z'
'x, -y, z-1/2'
'-x+1/2, -y+1/2, -z'
'x+1/2, -y+1/2, z-1/2'

loop_
_atom_site_label
_atom_site_type_symbol
_atom_site_fract_x
_atom_site_fract_y
_atom_site_fract_z
_atom_site_U_iso_or_equiv
_atom_site_adp_type
_atom_site_occupancy
_atom_site_site_symmetry_order
_atom_site_calc_flag
_atom_site_refinement_flags_posn
_atom_site_refinement_flags_adp
_atom_site_refinement_flags_occupancy
_atom_site_disorder_assembly
_atom_site_disorder_group
W1 W 0.37747(3) 0.23517(9) 0.77603(3) 0.0545(3) Uani 1 1 d . . . . .
W2 W 0.47296(3) 0.23208(9) 0.62615(3) 0.0554(3) Uani 1 1 d . . . . .
W3 W 0.45306(4) 0.03465(10) 0.82464(4) 0.0612(4) Uani 1 1 d . . . . .
W4 W 0.42498(3) 0.42927(10) 0.70272(4) 0.0561(5) Uani 0.916(9) 1 d . . P A 1
W5 W 0.42684(3) 0.03480(10) 0.70139(4) 0.0570(5) Uani 0.909(9) 1 d . . P A 1
W6 W 0.54703(4) 0.42889(10) 0.67594(4) 0.0555(5) Uani 0.886(8) 1 d . . P A 1
Cu4 Cu 0.42498(3) 0.42927(10) 0.70272(4) 0.0561(5) Uani 0.084(9) 1 d . . P A 2
Cu5 Cu 0.42684(3) 0.03480(10) 0.70139(4) 0.0570(5) Uani 0.091(9) 1 d . . P A 2
Cu6 Cu 0.54703(4) 0.42889(10) 0.67594(4) 0.0555(5) Uani 0.114(8) 1 d . . P A 2
Cu1 Cu 0.21054(9) 0.3724(2) 0.53067(10) 0.0455(6) Uani 1 1 d . . . . .
Cu2 Cu 0.21611(10) 0.6183(2) 0.46231(9) 0.0470(6) Uani 1 1 d . . . . .
Cu3 Cu 0.19283(9) 0.1418(2) 0.56564(10) 0.0472(6) Uani 1 1 d . . . . .
Cu7 Cu 0.31388(10) 0.6513(2) 0.55868(10) 0.0488(7) Uani 1 1 d . . . . .
P1 P 0.500000 0.2315(5) 0.750000 0.0189(11) Uani 1 2 d S T P A .
Na1 Na 0.500000 0.6295(14) 0.750000 0.127(8) Uani 1 2 d S T P A .
O1 O 0.5662(7) 0.4894(17) 0.7361(6) 0.073(5) Uani 1 1 d . . . . .
O2 O 0.3989(6) 0.3378(14) 0.8184(5) 0.059(4) Uani 1 1 d . . . . .
O3 O 0.4861(5) 0.4811(14) 0.6876(7) 0.072(6) Uani 1 1 d . . . . .
O4 O 0.4603(5) 0.2367(16) 0.5682(5) 0.065(5) Uani 1 1 d . . . . .
O5 O 0.3194(5) 0.2286(14) 0.7889(5) 0.052(4) Uani 1 1 d . . . . .
O6 O 0.5203(5) 0.1256(15) 0.6302(7) 0.068(5) Uani 1 1 d . . . . .
O7 O 0.4317(5) 0.3300(17) 0.6525(7) 0.075(6) Uani 1 1 d . . . . .
O8 O 0.3781(7) 0.3391(16) 0.7294(5) 0.072(5) Uani 1 1 d . . . . .
O9 O 0.4043(7) 0.1342(16) 0.8176(5) 0.076(6) Uani 1 1 d . . . . .
O10 O 0.4383(7) -0.0157(18) 0.7623(6) 0.080(6) Uani 1 1 d . . . . .
O11 O 0.4276(6) -0.0581(15) 0.8589(7) 0.073(5) Uani 1 1 d . . . . .
O12 O 0.5662(6) 0.5262(16) 0.6375(6) 0.070(5) Uani 1 1 d . . . . .
O13 O 0.3899(6) 0.5240(16) 0.6786(7) 0.075(5) Uani 1 1 d . . . . .
O14 O 0.4315(5) 0.1249(15) 0.6487(7) 0.075(6) Uani 1 1 d . . . . .
O15 O 0.3837(7) 0.1315(16) 0.7276(5) 0.079(6) Uani 1 1 d . . . . .
O16 O 0.4859(5) -0.0242(15) 0.6827(7) 0.072(5) Uani 1 1 d . . . . .
O17 O 0.5213(5) 0.3323(16) 0.6328(7) 0.073(5) Uani 1 1 d . . . . .
O18 O 0.3916(6) -0.0600(17) 0.6804(8) 0.083(6) Uani 1 1 d . . . . .
N11 N 0.2153(5) 0.6221(11) 0.5326(5) 0.029(3) Uani 1 1 d . . . . .
N9 N 0.2835(5) 0.6178(11) 0.4560(5) 0.030(3) Uani 1 1 d . . . . .
N12 N 0.2480(5) 0.6350(11) 0.5676(5) 0.032(3) Uani 1 1 d . U . . .
N7 N 0.3843(5) 0.6390(12) 0.5524(6) 0.038(4) Uani 1 1 d . . . . .
N10 N 0.1470(6) 0.6048(11) 0.4712(6) 0.039(4) Uani 1 1 d . . . . .
N8 N 0.3153(6) 0.6280(11) 0.4910(5) 0.035(3) Uani 1 1 d . . . . .
C8 C 0.3369(9) 0.1354(15) 0.5665(9) 0.053(6) Uani 1 1 d . . . . .
H8A H 0.368013 0.137744 0.554595 0.064 Uiso 1 1 calc R U . . .
C9 C 0.1851(8) 0.3928(16) 0.6345(7) 0.043(5) Uani 1 1 d . . . . .
H9A H 0.153097 0.392298 0.624728 0.051 Uiso 1 1 calc R U . . .
C10 C 0.1964(9) 0.399(2) 0.6840(8) 0.062(6) Uani 1 1 d . . . . .
H10A H 0.172719 0.401475 0.707430 0.074 Uiso 1 1 calc R U . . .
C11 C 0.2445(8) 0.4017(15) 0.6957(7) 0.042(5) Uani 1 1 d . . . . .
H11A H 0.253652 0.404315 0.727989 0.051 Uiso 1 1 calc R U . . .
C12 C 0.2767(7) 0.4007(15) 0.6633(7) 0.040(4) Uani 1 1 d . . . . .
H12A H 0.308853 0.404336 0.672412 0.048 Uiso 1 1 calc R U . . .
C13 C 0.2651(6) 0.3944(13) 0.6160(6) 0.031(4) Uani 1 1 d . U . . .
C14 C 0.2971(6) 0.3896(13) 0.5775(7) 0.037(4) Uani 1 1 d . . . . .
C15 C 0.3460(6) 0.3974(14) 0.5741(7) 0.037(4) Uani 1 1 d . . . . .
H15A H 0.368261 0.408476 0.598829 0.045 Uiso 1 1 calc R U . . .
C16 C 0.3543(7) 0.3854(16) 0.5272(7) 0.040(4) Uani 1 1 d . . . . .
H16A H 0.384819 0.384751 0.513743 0.048 Uiso 1 1 calc R U . . .
C17 C 0.0662(6) 0.308(2) 0.5488(8) 0.049(5) Uani 1 1 d . . . . .
H17A H 0.060867 0.377166 0.534360 0.074 Uiso 1 1 calc R U . . .
H17B H 0.051634 0.252706 0.529085 0.074 Uiso 1 1 calc R U . . .
H17C H 0.052233 0.306203 0.580325 0.074 Uiso 1 1 calc R U . . .
C18 C 0.1180(6) 0.2873(16) 0.5527(7) 0.036(4) Uani 1 1 d . . . . .
C21 C 0.4171(7) 0.6413(18) 0.5858(10) 0.059(6) Uani 1 1 d . . . . .
H21A H 0.407571 0.654750 0.617352 0.070 Uiso 1 1 calc R U . . .
C22 C 0.4631(8) 0.6257(19) 0.5776(13) 0.073(9) Uani 1 1 d . . . . .
H22A H 0.485014 0.625403 0.603029 0.088 Uiso 1 1 calc R U . . .
C23 C 0.4779(8) 0.6105(14) 0.5326(11) 0.060(7) Uani 1 1 d . . . . .
H23A H 0.510233 0.600579 0.525838 0.072 Uiso 1 1 calc R U . . .
C24 C 0.4441(9) 0.6097(19) 0.4962(11) 0.068(7) Uani 1 1 d . . . . .
H24A H 0.453370 0.600224 0.464312 0.082 Uiso 1 1 calc R U . . .
C25 C 0.3974(7) 0.6227(15) 0.5071(9) 0.048(5) Uani 1 1 d . . . . .
C26 C 0.3595(7) 0.6139(13) 0.4728(7) 0.039(5) Uani 1 1 d . . . . .
O19 O 0.4581(9) 0.159(2) 0.7577(11) 0.052(8) Uani 0.5 1 d . . P . .
O20 O 0.4577(6) 0.2992(15) 0.7577(6) 0.012(4) Uani 0.5 1 d . U P A .
O21 O 0.4924(7) 0.1641(17) 0.7057(7) 0.023(5) Uani 0.5 1 d . U P A .
O22 O 0.4922(9) 0.295(2) 0.7061(10) 0.041(6) Uani 0.5 1 d . U P . .
O1A O 0.1439(4) 0.3570(11) 0.5366(5) 0.040(3) Uani 1 1 d . . . . .
O2A O 0.1302(5) 0.2022(11) 0.5703(5) 0.044(3) Uani 1 1 d . . . . .
O3A O 0.2916(5) 0.8727(10) 0.6059(5) 0.043(3) Uani 1 1 d . . . . .
O4A O 0.3205(5) 0.7149(11) 0.6214(5) 0.048(4) Uani 1 1 d . . . . .
N1 N 0.1998(6) 0.1318(13) 0.6364(6) 0.043(4) Uani 1 1 d . . . . .
N2 N 0.2600(5) 0.1254(11) 0.5689(5) 0.031(3) Uani 1 1 d . . . . .
N3 N 0.2966(5) 0.1278(9) 0.5393(6) 0.030(3) Uani 1 1 d . . . . .
N4 N 0.2197(5) 0.3875(11) 0.6014(5) 0.030(3) Uani 1 1 d . . . . .
N5 N 0.2795(5) 0.3791(10) 0.5332(5) 0.029(3) Uani 1 1 d . . . . .
N6 N 0.3137(5) 0.3743(11) 0.5016(5) 0.029(3) Uani 1 1 d . . . . .
C1 C 0.1640(8) 0.1283(18) 0.6684(7) 0.049(5) Uani 1 1 d . . . . .
H1A H 0.132444 0.137111 0.657995 0.059 Uiso 1 1 calc R U . . .
C2 C 0.1734(10) 0.112(2) 0.7153(9) 0.067(7) Uani 1 1 d . . . . .
H2A H 0.148552 0.100470 0.736922 0.081 Uiso 1 1 calc R U . . .
C3 C 0.2197(10) 0.1131(19) 0.7308(8) 0.065(7) Uani 1 1 d . . . . .
H3A H 0.226250 0.108821 0.763732 0.078 Uiso 1 1 calc R U . . .
C4 C 0.2557(9) 0.1201(16) 0.7001(7) 0.049(5) Uani 1 1 d . . . . .
H4A H 0.287409 0.118533 0.710962 0.059 Uiso 1 1 calc R U . . .
C5 C 0.2453(8) 0.1296(14) 0.6518(8) 0.049(5) Uani 1 1 d . . . . .
C6 C 0.2785(7) 0.1305(13) 0.6139(7) 0.036(4) Uani 1 1 d . . . . .
C7 C 0.3257(7) 0.1387(17) 0.6110(8) 0.047(5) Uani 1 1 d . . . . .
H7A H 0.346951 0.145669 0.636833 0.056 Uiso 1 1 calc R U . . .
C27 C 0.3542(7) 0.5963(17) 0.4243(7) 0.047(5) Uani 1 1 d . . . . .
H27A H 0.378836 0.583304 0.402565 0.056 Uiso 1 1 calc R U . . .
C28 C 0.3087(11) 0.6010(17) 0.4141(8) 0.062(7) Uani 1 1 d . . . . .
H28A H 0.295276 0.594089 0.383451 0.074 Uiso 1 1 calc R U . . .
C29 C 0.1125(7) 0.5964(15) 0.4396(8) 0.043(5) Uani 1 1 d . . . . .
H29A H 0.121182 0.594782 0.407307 0.052 Uiso 1 1 calc R U . . .
C30 C 0.0674(8) 0.5900(17) 0.4490(10) 0.059(7) Uani 1 1 d . . . . .
H30A H 0.045239 0.577400 0.424364 0.071 Uiso 1 1 calc R U . . .
C31 C 0.0520(8) 0.603(2) 0.4973(10) 0.062(7) Uani 1 1 d . . . . .
H31A H 0.019767 0.606309 0.505702 0.074 Uiso 1 1 calc R U . . .
C32 C 0.0871(7) 0.6085(17) 0.5293(9) 0.053(6) Uani 1 1 d . . . . .
H32A H 0.079235 0.608639 0.561831 0.064 Uiso 1 1 calc R U . . .
C33 C 0.1321(6) 0.6141(13) 0.5178(7) 0.037(4) Uani 1 1 d . . . . .
C34 C 0.1727(6) 0.6210(15) 0.5507(7) 0.038(4) Uani 1 1 d . . . . .
C35 C 0.1766(8) 0.6338(16) 0.5985(7) 0.043(5) Uani 1 1 d . . . . .
H35A H 0.150974 0.635104 0.619871 0.052 Uiso 1 1 d R U . . .
C36 C 0.2222(8) 0.6409(14) 0.6075(6) 0.040(5) Uani 1 1 d . . . . .
H36A H 0.233658 0.654422 0.638497 0.048 Uiso 1 1 d R U . . .
C37 C 0.2979(8) 0.817(2) 0.6862(8) 0.063(7) Uani 1 1 d . . . . .
H37A H 0.311340 0.755552 0.702895 0.095 Uiso 1 1 calc R U . . .
H37B H 0.313230 0.881595 0.697358 0.095 Uiso 1 1 calc R U . . .
H37C H 0.264127 0.820607 0.692463 0.095 Uiso 1 1 calc R U . . .
C38 C 0.3058(8) 0.8044(16) 0.6337(7) 0.043(5) Uani 1 1 d . . . . .
O1W O 0.422(3) 0.734(5) 0.716(3) 0.14(2) Uani 0.5 1 d . U P A .
O2W O 0.471(4) 0.735(6) 0.816(4) 0.19(3) Uani 0.5 1 d . U P A .

loop_
_atom_site_aniso_label
_atom_site_aniso_U_11
_atom_site_aniso_U_22
_atom_site_aniso_U_33
_atom_site_aniso_U_23
_atom_site_aniso_U_13
_atom_site_aniso_U_12
W1 0.0273(5) 0.0992(8) 0.0370(5) 0.0059(4) -0.0006(4) -0.0024(4)
W2 0.0375(5) 0.0994(8) 0.0293(5) -0.0015(4) -0.0033(4) 0.0030(4)
W3 0.0498(6) 0.0807(8) 0.0532(6) 0.0172(5) 0.0050(4) -0.0058(5)
W4 0.0450(7) 0.0758(9) 0.0475(7) 0.0095(5) -0.0081(4) 0.0083(5)
W5 0.0397(6) 0.0748(9) 0.0562(8) -0.0038(5) -0.0098(5) -0.0081(5)
W6 0.0441(7) 0.0785(9) 0.0439(7) 0.0105(5) 0.0056(4) -0.0057(5)
Cu4 0.0450(7) 0.0758(9) 0.0475(7) 0.0095(5) -0.0081(4) 0.0083(5)
Cu5 0.0397(6) 0.0748(9) 0.0562(8) -0.0038(5) -0.0098(5) -0.0081(5)
Cu6 0.0441(7) 0.0785(9) 0.0439(7) 0.0105(5) 0.0056(4) -0.0057(5)
Cu1 0.0385(13) 0.0405(14) 0.0576(16) 0.0005(11) -0.0032(11) 0.0018(10)
Cu2 0.0568(16) 0.0391(14) 0.0453(14) -0.0011(11) 0.0038(12) 0.0062(11)
Cu3 0.0454(14) 0.0450(15) 0.0511(15) 0.0026(11) -0.0060(11) -0.0099(11)
Cu7 0.0526(15) 0.0419(14) 0.0519(15) 0.0021(11) 0.0040(12) 0.0021(11)
P1 0.011(2) 0.035(3) 0.011(3) 0.000 -0.001(2) 0.000
Na1 0.16(2) 0.048(10) 0.18(2) 0.000 -0.001(17) 0.000
O1 0.076(12) 0.100(15) 0.044(10) -0.008(9) 0.007(9) 0.020(10)
O2 0.070(10) 0.087(12) 0.020(7) 0.012(7) -0.010(7) -0.025(9)
O3 0.036(8) 0.071(12) 0.110(15) -0.032(10) 0.022(9) -0.024(8)
O4 0.033(8) 0.141(17) 0.021(7) -0.001(8) -0.007(6) -0.001(8)
O5 0.021(6) 0.101(12) 0.033(8) 0.009(7) 0.003(6) -0.001(7)
O6 0.021(7) 0.093(13) 0.090(13) 0.032(10) 0.015(7) 0.010(7)
O7 0.017(7) 0.119(16) 0.088(13) -0.036(12) 0.005(7) 0.001(8)
O8 0.100(14) 0.097(14) 0.019(7) 0.012(8) -0.010(8) -0.029(11)
O9 0.099(14) 0.105(15) 0.025(8) -0.004(8) -0.008(8) 0.045(12)
O10 0.087(14) 0.105(16) 0.047(10) 0.011(10) -0.015(9) 0.028(11)
O11 0.060(11) 0.070(12) 0.089(13) 0.027(10) 0.007(9) -0.011(9)
O12 0.050(10) 0.111(15) 0.051(10) 0.018(9) 0.013(8) -0.028(9)
O13 0.052(10) 0.103(15) 0.070(12) 0.036(11) -0.020(9) 0.012(10)
O14 0.036(8) 0.094(14) 0.097(14) 0.049(11) 0.012(8) 0.020(8)
O15 0.104(15) 0.098(14) 0.033(8) 0.004(8) -0.016(9) 0.064(12)
O16 0.032(8) 0.087(13) 0.096(14) 0.033(11) 0.004(8) 0.012(8)
O17 0.022(7) 0.093(13) 0.103(14) -0.027(11) 0.010(8) -0.021(8)
O18 0.054(11) 0.098(15) 0.097(15) 0.014(12) -0.020(10) -0.036(10)
N11 0.024(7) 0.027(7) 0.035(8) -0.008(6) 0.001(6) 0.003(6)
N9 0.029(7) 0.018(7) 0.044(9) 0.004(6) 0.005(6) 0.006(6)
N12 0.035(5) 0.029(5) 0.032(5) 0.003(4) 0.001(4) 0.000(4)
N7 0.031(8) 0.028(8) 0.055(11) 0.006(7) -0.008(7) -0.003(6)
N10 0.060(10) 0.020(7) 0.039(9) 0.005(6) -0.012(8) 0.013(7)
N8 0.044(9) 0.025(8) 0.036(9) -0.001(6) 0.001(7) 0.007(6)
C8 0.065(14) 0.028(11) 0.067(16) 0.015(10) -0.027(12) 0.005(10)
C9 0.056(12) 0.040(11) 0.033(10) -0.010(8) 0.011(9) -0.020(9)
C10 0.069(16) 0.067(16) 0.050(14) 0.001(12) 0.022(12) 0.002(13)
C11 0.071(14) 0.029(10) 0.027(10) 0.007(8) 0.000(9) -0.014(9)
C12 0.039(10) 0.040(11) 0.041(11) 0.009(9) -0.008(9) -0.001(8)
C13 0.045(8) 0.014(6) 0.035(7) 0.000(6) -0.003(6) -0.001(6)
C14 0.037(10) 0.018(8) 0.057(12) 0.010(8) -0.017(9) -0.010(7)
C15 0.030(9) 0.030(10) 0.051(12) 0.001(8) -0.008(8) 0.000(7)
C16 0.033(10) 0.049(12) 0.037(11) -0.001(9) -0.002(8) -0.004(8)
C17 0.023(9) 0.080(16) 0.044(12) -0.003(11) -0.003(8) -0.003(10)
C18 0.018(8) 0.043(12) 0.048(11) -0.008(9) 0.003(8) -0.001(8)
C21 0.035(11) 0.051(14) 0.089(18) 0.005(12) -0.007(11) -0.012(10)
C22 0.039(13) 0.048(15) 0.13(3) 0.025(15) -0.029(15) -0.011(10)
C23 0.050(13) 0.011(9) 0.12(2) 0.010(11) 0.007(14) -0.003(8)
C24 0.066(17) 0.040(13) 0.10(2) 0.007(13) 0.006(15) 0.014(12)
C25 0.034(10) 0.027(10) 0.082(17) 0.016(10) 0.004(10) 0.004(8)
C26 0.055(12) 0.016(8) 0.045(11) 0.006(8) 0.020(9) -0.005(8)
O19 0.031(14) 0.063(19) 0.064(19) -0.020(15) 0.008(13) 0.027(13)
O20 0.006(5) 0.017(5) 0.011(5) -0.002(4) 0.002(4) 0.001(4)
O21 0.021(6) 0.024(6) 0.023(6) 0.002(5) -0.004(4) 0.001(4)
O22 0.041(7) 0.043(7) 0.039(7) 0.000(5) -0.005(5) 0.002(5)
O1A 0.019(6) 0.048(8) 0.054(8) 0.004(6) 0.003(5) 0.004(5)
O2A 0.030(7) 0.048(9) 0.054(9) -0.002(7) 0.015(6) -0.009(6)
O3A 0.063(9) 0.035(8) 0.031(7) -0.008(6) -0.009(6) 0.002(6)
O4A 0.048(8) 0.047(9) 0.048(9) 0.005(7) -0.016(7) -0.002(7)
N1 0.049(10) 0.045(10) 0.035(9) 0.005(7) -0.005(7) -0.009(8)
N2 0.032(8) 0.026(8) 0.035(8) 0.003(6) -0.008(6) -0.008(6)
N3 0.038(8) 0.003(6) 0.050(9) 0.002(6) -0.002(7) -0.004(5)
N4 0.027(7) 0.024(7) 0.037(8) 0.002(6) -0.009(6) -0.001(6)
N5 0.044(8) 0.013(7) 0.029(8) -0.001(5) -0.005(6) 0.004(6)
N6 0.027(7) 0.029(8) 0.030(8) 0.001(6) -0.003(6) -0.009(6)
C1 0.055(13) 0.064(14) 0.028(10) -0.007(9) 0.020(9) -0.017(10)
C2 0.080(18) 0.061(15) 0.062(16) -0.011(12) 0.012(13) -0.046(14)
C3 0.10(2) 0.051(14) 0.044(13) 0.030(11) -0.011(13) -0.021(13)
C4 0.080(16) 0.036(11) 0.031(11) 0.002(8) -0.005(10) 0.003(10)
C5 0.068(14) 0.017(9) 0.060(14) 0.013(8) -0.016(11) -0.012(9)
C6 0.049(11) 0.019(9) 0.039(10) 0.008(7) -0.017(9) -0.003(7)
C7 0.031(10) 0.055(13) 0.055(14) 0.004(10) -0.018(9) 0.009(9)
C27 0.044(12) 0.057(13) 0.039(12) 0.002(9) 0.022(9) 0.013(10)
C28 0.12(2) 0.037(12) 0.032(11) -0.007(9) -0.010(12) 0.018(13)
C29 0.045(11) 0.026(10) 0.059(13) 0.006(9) -0.008(10) 0.002(8)
C30 0.040(12) 0.035(12) 0.10(2) 0.012(12) -0.032(12) -0.001(9)
C31 0.037(12) 0.066(16) 0.083(19) 0.030(14) 0.000(12) -0.006(11)
C32 0.027(10) 0.050(13) 0.083(17) 0.022(12) 0.013(10) 0.008(9)
C33 0.038(10) 0.012(8) 0.060(13) 0.016(8) 0.001(9) 0.004(7)
C34 0.034(10) 0.043(11) 0.036(10) 0.001(8) 0.013(8) 0.013(8)
C35 0.050(12) 0.042(12) 0.038(11) 0.009(9) 0.006(9) -0.001(9)
C36 0.068(14) 0.029(10) 0.023(9) 0.004(7) 0.002(9) 0.001(9)
C37 0.048(13) 0.10(2) 0.038(12) -0.013(13) 0.002(10) -0.008(13)
C38 0.055(12) 0.037(11) 0.037(11) -0.009(9) -0.019(9) 0.005(9)
O1W 0.15(3) 0.13(3) 0.14(3) -0.003(18) 0.002(19) -0.003(18)
O2W 0.20(4) 0.18(4) 0.19(4) 0.00(2) 0.01(2) 0.00(2)

loop_
_atom_type_symbol
_atom_type_description
_atom_type_scat_dispersion_real
_atom_type_scat_dispersion_imag
_atom_type_scat_source
C C 0.0033 0.0016 'International Tables Vol C Tables 4.2.6.8 and 6.1.1.4'
H H 0.0000 0.0000 'International Tables Vol C Tables 4.2.6.8 and 6.1.1.4'
N N 0.0061 0.0033 'International Tables Vol C Tables 4.2.6.8 and 6.1.1.4'
O O 0.0106 0.0060 'International Tables Vol C Tables 4.2.6.8 and 6.1.1.4'
P P 0.1023 0.0942 'International Tables Vol C Tables 4.2.6.8 and 6.1.1.4'
Cu Cu 0.3201 1.2651 'International Tables Vol C Tables 4.2.6.8 and 6.1.1.4'
W W -0.8490 6.8722 'International Tables Vol C Tables 4.2.6.8 and 6.1.1.4'
Na Na 0.0362 0.0249 'International Tables Vol C Tables 4.2.6.8 and 6.1.1.4'

loop_
_geom_angle_atom_site_label_1
_geom_angle_atom_site_label_2
_geom_angle_atom_site_label_3
_geom_angle
_geom_angle_site_symmetry_1
_geom_angle_site_symmetry_3
_geom_angle_publ_flag
O5 W1 O8 101.6(8) . . ?
O5 W1 O2 102.2(8) . . ?
O8 W1 O2 87.7(7) . . ?
O5 W1 O9 102.8(8) . . ?
O8 W1 O9 155.6(9) . . ?
O2 W1 O9 86.5(8) . . ?
O5 W1 O15 102.5(9) . . ?
O8 W1 O15 88.4(8) . . ?
O2 W1 O15 155.3(9) . . ?
O9 W1 O15 86.9(7) . . ?
O5 W1 O20 163.8(7) . . ?
O8 W1 O20 67.0(7) . . ?
O2 W1 O20 67.0(6) . . ?
O9 W1 O20 88.9(8) . . ?
O15 W1 O20 89.1(8) . . ?
O4 W2 O7 103.7(9) . . ?
O4 W2 O17 103.0(9) . . ?
O7 W2 O17 88.6(8) . . ?
O4 W2 O6 103.3(8) . . ?
O7 W2 O6 153.0(9) . . ?
O17 W2 O6 87.3(8) . . ?
O4 W2 O14 102.9(9) . . ?
O7 W2 O14 86.8(9) . . ?
O17 W2 O14 154.1(9) . . ?
O6 W2 O14 85.3(7) . . ?
O4 W2 O22 159.1(9) . . ?
O7 W2 O22 63.5(8) . . ?
O17 W2 O22 62.0(9) . . ?
O6 W2 O22 91.1(9) . . ?
O14 W2 O22 93.2(9) . . ?
O4 W2 O21 161.6(8) . . ?
O7 W2 O21 90.2(8) . . ?
O17 W2 O21 89.1(8) . . ?
O6 W2 O21 63.0(7) . . ?
O14 W2 O21 65.4(7) . . ?
O22 W2 O21 39.2(8) . . ?
O11 W3 O6 101.9(9) . 2_656 ?
O11 W3 O9 101.8(9) . . ?
O6 W3 O9 87.5(8) 2_656 . ?
O11 W3 O16 100.8(9) . 2_656 ?
O6 W3 O16 87.1(7) 2_656 2_656 ?
O9 W3 O16 157.3(9) . 2_656 ?
O11 W3 O10 101.9(10) . . ?
O6 W3 O10 156.2(9) 2_656 . ?
O9 W3 O10 88.1(7) . . ?
O16 W3 O10 88.0(8) 2_656 . ?
O11 W3 O21 162.5(8) . 2_656 ?
O6 W3 O21 64.6(7) 2_656 2_656 ?
O9 W3 O21 89.1(9) . 2_656 ?
O16 W3 O21 68.7(8) 2_656 2_656 ?
O10 W3 O21 91.9(8) . 2_656 ?
O11 W3 O19 155.6(9) . . ?
O6 W3 O19 96.3(10) 2_656 . ?
O9 W3 O19 62.6(8) . . ?
O16 W3 O19 96.1(9) 2_656 . ?
O10 W3 O19 61.1(10) . . ?
O21 W3 O19 41.9(8) 2_656 . ?
O13 W4 O1 99.1(10) . 2_656 ?
O13 W4 O7 103.0(10) . . ?
O1 W4 O7 157.9(9) 2_656 . ?
O13 W4 O3 101.7(9) . . ?
O1 W4 O3 87.3(8) 2_656 . ?
O7 W4 O3 87.8(7) . . ?
O13 W4 O8 99.7(9) . . ?
O1 W4 O8 88.1(7) 2_656 . ?
O7 W4 O8 88.7(8) . . ?
O3 W4 O8 158.6(9) . . ?
O13 W4 O20 161.8(8) . . ?
O1 W4 O20 69.0(8) 2_656 . ?
O7 W4 O20 89.7(8) . . ?
O3 W4 O20 91.7(8) . . ?
O8 W4 O20 67.2(7) . . ?
O13 W4 Na1 90.0(7) . . ?
O1 W4 Na1 45.6(5) 2_656 . ?
O7 W4 Na1 133.1(5) . . ?
O3 W4 Na1 45.3(5) . . ?
O8 W4 Na1 133.7(5) . . ?
O20 W4 Na1 90.7(5) . . ?
O18 W5 O10 100.7(10) . . ?
O18 W5 O14 101.3(10) . . ?
O10 W5 O14 158.0(10) . . ?
O18 W5 O15 102.3(11) . . ?
O10 W5 O15 88.2(8) . . ?
O14 W5 O15 88.2(8) . . ?
O18 W5 O16 98.5(10) . . ?
O10 W5 O16 88.5(8) . . ?
O14 W5 O16 87.1(7) . . ?
O15 W5 O16 159.1(10) . . ?
O18 W5 O19 157.5(11) . . ?
O10 W5 O19 63.1(11) . . ?
O14 W5 O19 96.0(11) . . ?
O15 W5 O19 63.7(9) . . ?
O16 W5 O19 96.6(9) . . ?
O18 W5 O21 159.9(9) . . ?
O10 W5 O21 93.0(9) . . ?
O14 W5 O21 65.5(8) . . ?
O15 W5 O21 92.6(9) . . ?
O16 W5 O21 67.0(8) . . ?
O19 W5 O21 42.5(9) . . ?
O12 W6 O17 100.1(9) . . ?
O12 W6 O3 98.9(9) . . ?
O17 W6 O3 89.2(7) . . ?
O12 W6 O2 102.8(8) . 2_656 ?
O17 W6 O2 88.6(7) . 2_656 ?
O3 W6 O2 158.2(8) . 2_656 ?
O12 W6 O1 100.6(9) . . ?
O17 W6 O1 159.3(9) . . ?
O3 W6 O1 87.8(8) . . ?
O2 W6 O1 86.7(7) 2_656 . ?
O12 W6 O22 155.5(8) . . ?
O17 W6 O22 62.1(9) . . ?
O3 W6 O22 66.1(8) . . ?
O2 W6 O22 93.9(9) 2_656 . ?
O1 W6 O22 98.1(9) . . ?
O12 W6 O20 163.1(7) . 2_656 ?
O17 W6 O20 92.3(8) . 2_656 ?
O3 W6 O20 92.5(8) . 2_656 ?
O2 W6 O20 65.9(6) 2_656 2_656 ?
O1 W6 O20 67.3(8) . 2_656 ?
O22 W6 O20 41.4(7) . 2_656 ?
O12 W6 Na1 89.2(7) . . ?
O17 W6 Na1 134.6(5) . . ?
O3 W6 Na1 45.4(5) . . ?
O2 W6 Na1 132.8(4) 2_656 . ?
O1 W6 Na1 46.1(5) . . ?
O22 W6 Na1 92.5(7) . . ?
O20 W6 Na1 90.1(5) 2_656 . ?
O13 Cu4 O1 99.1(10) . 2_656 ?
O13 Cu4 O7 103.0(10) . . ?
O1 Cu4 O7 157.9(9) 2_656 . ?
O13 Cu4 O3 101.7(9) . . ?
O1 Cu4 O3 87.3(8) 2_656 . ?
O7 Cu4 O3 87.8(7) . . ?
O13 Cu4 O8 99.7(9) . . ?
O1 Cu4 O8 88.1(7) 2_656 . ?
O7 Cu4 O8 88.7(8) . . ?
O3 Cu4 O8 158.6(9) . . ?
O13 Cu4 Na1 90.0(7) . . ?
O1 Cu4 Na1 45.6(5) 2_656 . ?
O7 Cu4 Na1 133.1(5) . . ?
O3 Cu4 Na1 45.3(5) . . ?
O8 Cu4 Na1 133.7(5) . . ?
O18 Cu5 O10 100.7(10) . . ?
O18 Cu5 O14 101.3(10) . . ?
O10 Cu5 O14 158.0(10) . . ?
O18 Cu5 O15 102.3(11) . . ?
O10 Cu5 O15 88.2(8) . . ?
O14 Cu5 O15 88.2(8) . . ?
O18 Cu5 O16 98.5(10) . . ?
O10 Cu5 O16 88.5(8) . . ?
O14 Cu5 O16 87.1(7) . . ?
O15 Cu5 O16 159.1(10) . . ?
O18 Cu5 O19 157.5(11) . . ?
O10 Cu5 O19 63.1(11) . . ?
O14 Cu5 O19 96.0(11) . . ?
O15 Cu5 O19 63.7(9) . . ?
O16 Cu5 O19 96.6(9) . . ?
O12 Cu6 O17 100.1(9) . . ?
O12 Cu6 O3 98.9(9) . . ?
O17 Cu6 O3 89.2(7) . . ?
O12 Cu6 O2 102.8(8) . 2_656 ?
O17 Cu6 O2 88.6(7) . 2_656 ?
O3 Cu6 O2 158.2(8) . 2_656 ?
O12 Cu6 O1 100.6(9) . . ?
O17 Cu6 O1 159.3(9) . . ?
O3 Cu6 O1 87.8(8) . . ?
O2 Cu6 O1 86.7(7) 2_656 . ?
O12 Cu6 Na1 89.2(7) . . ?
O17 Cu6 Na1 134.6(5) . . ?
O3 Cu6 Na1 45.4(5) . . ?
O2 Cu6 Na1 132.8(4) 2_656 . ?
O1 Cu6 Na1 46.1(5) . . ?
O1A Cu1 N5 172.1(6) . . ?
O1A Cu1 N3 89.5(6) . 7_556 ?
N5 Cu1 N3 97.6(6) . 7_556 ?
O1A Cu1 N4 92.5(6) . . ?
N5 Cu1 N4 80.7(6) . . ?
N3 Cu1 N4 174.5(5) 7_556 . ?
N9 Cu2 O3A 90.8(6) . 7_566 ?
N9 Cu2 N11 96.3(6) . . ?
O3A Cu2 N11 171.5(6) 7_566 . ?
N9 Cu2 N10 174.5(6) . . ?
O3A Cu2 N10 91.4(6) 7_566 . ?
N11 Cu2 N10 81.9(6) . . ?
N6 Cu3 N2 97.2(6) 7_556 . ?
N6 Cu3 O2A 91.5(6) 7_556 . ?
N2 Cu3 O2A 161.8(6) . . ?
N6 Cu3 N1 170.3(7) 7_556 . ?
N2 Cu3 N1 81.6(7) . . ?
O2A Cu3 N1 92.4(7) . . ?
N12 Cu7 N8 98.1(7) . . ?
N12 Cu7 O4A 90.7(6) . . ?
N8 Cu7 O4A 163.0(6) . . ?
N12 Cu7 N7 169.1(6) . . ?
N8 Cu7 N7 82.8(7) . . ?
O4A Cu7 N7 91.3(7) . . ?
O20 P1 O20 110.2(15) 2_656 . ?
O20 P1 O22 72.6(13) 2_656 2_656 ?
O20 P1 O22 71.7(12) . 2_656 ?
O20 P1 O22 71.7(12) 2_656 . ?
O20 P1 O22 72.6(13) . . ?
O22 P1 O22 115(2) 2_656 . ?
O20 P1 O19 177.8(12) 2_656 . ?
O20 P1 O19 72.0(12) . . ?
O22 P1 O19 108.4(15) 2_656 . ?
O22 P1 O19 109.3(16) . . ?
O20 P1 O19 72.0(12) 2_656 2_656 ?
O20 P1 O19 177.8(12) . 2_656 ?
O22 P1 O19 109.3(16) 2_656 2_656 ?
O22 P1 O19 108.4(15) . 2_656 ?
O19 P1 O19 106(2) . 2_656 ?
O20 P1 O21 109.2(10) 2_656 2_656 ?
O20 P1 O21 107.9(10) . 2_656 ?
O22 P1 O21 66.2(13) 2_656 2_656 ?
O22 P1 O21 178.6(14) . 2_656 ?
O19 P1 O21 69.7(14) . 2_656 ?
O19 P1 O21 71.0(13) 2_656 2_656 ?
O20 P1 O21 107.9(10) 2_656 . ?
O20 P1 O21 109.2(10) . . ?
O22 P1 O21 178.6(14) 2_656 . ?
O22 P1 O21 66.2(13) . . ?
O19 P1 O21 71.0(13) . . ?
O19 P1 O21 69.7(14) 2_656 . ?
O21 P1 O21 112.4(16) 2_656 . ?
O2W Na1 O2W 114(4) 2_656 . ?
O2W Na1 O3 150(2) 2_656 2_656 ?
O2W Na1 O3 85(2) . 2_656 ?
O2W Na1 O3 85(2) 2_656 . ?
O2W Na1 O3 150(2) . . ?
O3 Na1 O3 88.0(11) 2_656 . ?
O2W Na1 O1 90(2) 2_656 . ?
O2W Na1 O1 137(2) . . ?
O3 Na1 O1 60.6(6) 2_656 . ?
O3 Na1 O1 61.2(7) . . ?
O2W Na1 O1 137(2) 2_656 2_656 ?
O2W Na1 O1 90(2) . 2_656 ?
O3 Na1 O1 61.2(7) 2_656 2_656 ?
O3 Na1 O1 60.6(6) . 2_656 ?
O1 Na1 O1 94.9(11) . 2_656 ?
O2W Na1 O1W 75(3) 2_656 2_656 ?
O2W Na1 O1W 75(3) . 2_656 ?
O3 Na1 O1W 89.4(15) 2_656 2_656 ?
O3 Na1 O1W 134.7(16) . 2_656 ?
O1 Na1 O1W 78.4(15) . 2_656 ?
O1 Na1 O1W 148.4(16) 2_656 2_656 ?
O2W Na1 O1W 75(3) 2_656 . ?
O2W Na1 O1W 75(3) . . ?
O3 Na1 O1W 134.6(16) 2_656 . ?
O3 Na1 O1W 89.4(15) . . ?
O1 Na1 O1W 148.4(16) . . ?
O1 Na1 O1W 78.4(15) 2_656 . ?
O1W Na1 O1W 123(3) 2_656 . ?
O2W Na1 W6 79(2) 2_656 . ?
O2W Na1 W6 166(2) . . ?
O3 Na1 W6 80.3(6) 2_656 . ?
O3 Na1 W6 31.0(4) . . ?
O1 Na1 W6 32.4(4) . . ?
O1 Na1 W6 83.1(6) 2_656 . ?
O1W Na1 W6 104.2(15) 2_656 . ?
O1W Na1 W6 116.1(15) . . ?
O2W Na1 Cu6 79(2) 2_656 . ?
O2W Na1 Cu6 166(2) . . ?
O3 Na1 Cu6 80.3(6) 2_656 . ?
O3 Na1 Cu6 31.0(4) . . ?
O1 Na1 Cu6 32.4(4) . . ?
O1 Na1 Cu6 83.1(6) 2_656 . ?
O1W Na1 Cu6 104.2(15) 2_656 . ?
O1W Na1 Cu6 116.1(15) . . ?
O2W Na1 W6 166(2) 2_656 2_656 ?
O2W Na1 W6 79(2) . 2_656 ?
O3 Na1 W6 31.0(4) 2_656 2_656 ?
O3 Na1 W6 80.3(6) . 2_656 ?
O1 Na1 W6 83.1(6) . 2_656 ?
O1 Na1 W6 32.4(4) 2_656 2_656 ?
O1W Na1 W6 116.1(15) 2_656 2_656 ?
O1W Na1 W6 104.2(15) . 2_656 ?
W6 Na1 W6 89.1(4) . 2_656 ?
O2W Na1 W4 118(2) 2_656 2_656 ?
O2W Na1 W4 107(2) . 2_656 ?
O3 Na1 W4 31.5(3) 2_656 2_656 ?
O3 Na1 W4 80.3(6) . 2_656 ?
O1 Na1 W4 31.4(4) . 2_656 ?
O1 Na1 W4 83.9(6) 2_656 2_656 ?
O1W Na1 W4 74.3(13) 2_656 2_656 ?
O1W Na1 W4 162.2(15) . 2_656 ?
W6 Na1 W4 59.3(2) . 2_656 ?
W6 Na1 W4 60.0(2) 2_656 2_656 ?
W4 O1 W6 132.4(12) 2_656 . ?
W4 O1 Na1 103.0(7) 2_656 . ?
W6 O1 Na1 101.5(7) . . ?
Cu6 O1 Na1 101.5(7) . . ?
W1 O2 W6 136.6(9) . 2_656 ?
W6 O3 W4 139.4(11) . . ?
Cu6 O3 Cu4 139.4(11) . . ?
Cu6 O3 Na1 103.6(7) . . ?
W6 O3 Na1 103.6(7) . . ?
W4 O3 Na1 103.2(7) . . ?
Cu4 O3 Na1 103.2(7) . . ?
W3 O6 W2 139.0(10) 2_656 . ?
W2 O7 Cu4 143.2(9) . . ?
W2 O7 W4 143.2(9) . . ?
W1 O8 Cu4 135.2(11) . . ?
W1 O8 W4 135.2(11) . . ?
W3 O9 W1 144.1(10) . . ?
Cu5 O10 W3 140.6(13) . . ?
W5 O10 W3 140.6(13) . . ?
Cu5 O14 W2 137.8(11) . . ?
W5 O14 W2 137.8(11) . . ?
Cu5 O15 W1 142.3(11) . . ?
W5 O15 W1 142.3(11) . . ?
W3 O16 W5 132.9(11) 2_656 . ?
W3 O16 Cu5 132.9(11) 2_656 . ?
Cu6 O17 W2 142.0(10) . . ?
W6 O17 W2 142.0(10) . . ?
C34 N11 N12 109.9(15) . . ?
C34 N11 Cu2 113.9(12) . . ?
N12 N11 Cu2 135.9(11) . . ?
N8 N9 C28 107.0(17) . . ?
N8 N9 Cu2 126.7(12) . . ?
C28 N9 Cu2 126.3(15) . . ?
C36 N12 N11 104.1(15) . . ?
C36 N12 Cu7 130.1(14) . . ?
N11 N12 Cu7 125.6(11) . . ?
C21 N7 C25 118.9(19) . . ?
C21 N7 Cu7 129.0(16) . . ?
C25 N7 Cu7 112.0(13) . . ?
C29 N10 C33 114.6(18) . . ?
C29 N10 Cu2 130.4(15) . . ?
C33 N10 Cu2 114.8(13) . . ?
N9 N8 C26 108.9(15) . . ?
N9 N8 Cu7 136.5(12) . . ?
C26 N8 Cu7 114.6(13) . . ?
C7 C8 N3 110(2) . . ?
N4 C9 C10 121(2) . . ?
C11 C10 C9 116(2) . . ?
C12 C11 C10 121.5(19) . . ?
C11 C12 C13 121.3(19) . . ?
N4 C13 C12 121.4(17) . . ?
N4 C13 C14 112.0(15) . . ?
C12 C13 C14 126.5(17) . . ?
N5 C14 C15 107.8(18) . . ?
N5 C14 C13 118.6(16) . . ?
C15 C14 C13 133.5(18) . . ?
C16 C15 C14 103.7(17) . . ?
C15 C16 N6 112.3(17) . . ?
O2A C18 O1A 127.2(16) . . ?
O2A C18 C17 116.8(17) . . ?
O1A C18 C17 116.0(18) . . ?
N7 C21 C22 124(3) . . ?
C21 C22 C23 119(3) . . ?
C22 C23 C24 118(2) . . ?
C25 C24 C23 119(3) . . ?
N7 C25 C24 120(2) . . ?
N7 C25 C26 116.0(17) . . ?
C24 C25 C26 124(2) . . ?
N8 C26 C27 107.2(18) . . ?
N8 C26 C25 114.6(17) . . ?
C27 C26 C25 138.2(19) . . ?
P1 O19 O21 55.4(12) . 2_656 ?
P1 O19 O20 53.2(12) . . ?
O21 O19 O20 88.1(17) 2_656 . ?
P1 O19 O21 54.7(12) . . ?
O21 O19 O21 92.6(16) 2_656 . ?
O20 O19 O21 88.1(17) . . ?
P1 O19 W5 125.9(16) . . ?
O21 O19 W5 135.6(15) 2_656 . ?
O20 O19 W5 130.6(16) . . ?
O21 O19 W5 71.2(12) . . ?
P1 O19 Cu5 125.9(16) . . ?
O21 O19 Cu5 135.6(15) 2_656 . ?
O20 O19 Cu5 130.6(16) . . ?
O21 O19 Cu5 71.2(12) . . ?
P1 O19 W3 122.9(16) . . ?
O21 O19 W3 67.5(13) 2_656 . ?
O20 O19 W3 129.4(15) . . ?
O21 O19 W3 134.2(15) . . ?
W5 O19 W3 94.2(12) . . ?
Cu5 O19 W3 94.2(12) . . ?
P1 O20 O22 54.2(11) . 2_656 ?
P1 O20 O22 53.8(10) . . ?
O22 O20 O22 91.7(15) 2_656 . ?
P1 O20 O19 54.7(10) . . ?
O22 O20 O19 88.0(15) 2_656 . ?
O22 O20 O19 88.0(15) . . ?
P1 O20 W4 126.5(10) . . ?
O22 O20 W4 134.3(13) 2_656 . ?
O22 O20 W4 72.8(11) . . ?
O19 O20 W4 132.4(13) . . ?
P1 O20 W1 126.0(10) . . ?
O22 O20 W1 127.9(13) 2_656 . ?
O22 O20 W1 132.8(13) . . ?
O19 O20 W1 71.3(10) . . ?
W4 O20 W1 90.3(6) . . ?
P1 O20 W6 122.2(10) . 2_656 ?
O22 O20 W6 68.1(11) 2_656 2_656 ?
O22 O20 W6 132.5(13) . 2_656 ?
O19 O20 W6 131.1(13) . 2_656 ?
W4 O20 W6 90.9(6) . 2_656 ?
W1 O20 W6 90.1(6) . 2_656 ?
P1 O21 O22 55.9(12) . . ?
P1 O21 O19 54.9(13) . 2_656 ?
O22 O21 O19 92.1(17) . 2_656 ?
P1 O21 O19 54.2(12) . . ?
O22 O21 O19 91.7(17) . . ?
O19 O21 O19 87.2(15) 2_656 . ?
P1 O21 W3 125.5(11) . 2_656 ?
O22 O21 W3 133.0(14) . 2_656 ?
O19 O21 W3 70.6(13) 2_656 2_656 ?
O19 O21 W3 128.9(14) . 2_656 ?
P1 O21 W2 125.7(12) . . ?
O22 O21 W2 70.0(11) . . ?
O19 O21 W2 137.0(14) 2_656 . ?
O19 O21 W2 130.4(14) . . ?
W3 O21 W2 93.0(7) 2_656 . ?
P1 O21 W5 120.5(11) . . ?
O22 O21 W5 131.0(14) . . ?
O19 O21 W5 127.4(14) 2_656 . ?
O19 O21 W5 66.3(12) . . ?
W3 O21 W5 91.2(7) 2_656 . ?
W2 O21 W5 91.1(7) . . ?
P1 O22 O21 57.9(12) . . ?
P1 O22 O20 54.1(10) . 2_656 ?
O21 O22 O20 91.8(16) . 2_656 ?
P1 O22 O20 53.7(11) . . ?
O21 O22 O20 92.1(16) . . ?
O20 O22 O20 88.2(15) 2_656 . ?
P1 O22 W2 128.6(16) . . ?
O21 O22 W2 70.8(11) . . ?
O20 O22 W2 136.5(15) 2_656 . ?
O20 O22 W2 130.5(15) . . ?
P1 O22 W6 124.5(15) . . ?
O21 O22 W6 133.2(16) . . ?
O20 O22 W6 70.5(11) 2_656 . ?
O20 O22 W6 128.6(15) . . ?
W2 O22 W6 92.4(9) . . ?
C18 O1A Cu1 134.2(13) . . ?
C18 O2A Cu3 124.7(11) . . ?
C38 O3A Cu2 135.0(13) . 7_566 ?
C38 O4A Cu7 126.2(13) . . ?
C5 N1 C1 119.8(19) . . ?
C5 N1 Cu3 113.9(14) . . ?
C1 N1 Cu3 126.2(15) . . ?
N3 N2 C6 106.4(14) . . ?
N3 N2 Cu3 138.0(12) . . ?
C6 N2 Cu3 114.4(13) . . ?
N2 N3 C8 107.4(17) . . ?
N2 N3 Cu1 123.1(11) . 7_556 ?
C8 N3 Cu1 129.5(15) . 7_556 ?
C13 N4 C9 118.4(16) . . ?
C13 N4 Cu1 115.0(12) . . ?
C9 N4 Cu1 126.6(13) . . ?
N6 N5 C14 111.2(15) . . ?
N6 N5 Cu1 135.2(11) . . ?
C14 N5 Cu1 113.6(12) . . ?
N5 N6 C16 105.0(14) . . ?
N5 N6 Cu3 127.3(11) . 7_556 ?
C16 N6 Cu3 127.8(12) . 7_556 ?
N1 C1 C2 120(2) . . ?
C1 C2 C3 119(2) . . ?
C4 C3 C2 121(2) . . ?
C3 C4 C5 118(2) . . ?
N1 C5 C4 120(2) . . ?
N1 C5 C6 113.0(18) . . ?
C4 C5 C6 126(2) . . ?
C7 C6 N2 108.9(18) . . ?
C7 C6 C5 134.9(19) . . ?
N2 C6 C5 116.2(17) . . ?
C8 C7 C6 107.7(19) . . ?
C28 C27 C26 107.8(18) . . ?
C27 C28 N9 109.0(19) . . ?
C30 C29 N10 126(2) . . ?
C29 C30 C31 119(2) . . ?
C32 C31 C30 114(2) . . ?
C33 C32 C31 123(2) . . ?
C32 C33 N10 122(2) . . ?
C32 C33 C34 127(2) . . ?
N10 C33 C34 111.1(16) . . ?
N11 C34 C35 108.4(18) . . ?
N11 C34 C33 118.0(17) . . ?
C35 C34 C33 133.4(17) . . ?
C36 C35 C34 105.7(18) . . ?
C35 C36 N12 111.8(17) . . ?
O3A C38 O4A 124.2(18) . . ?
O3A C38 C37 120(2) . . ?
O4A C38 C37 115(2) . . ?

loop_
_geom_bond_atom_site_label_1
_geom_bond_atom_site_label_2
_geom_bond_distance
_geom_bond_site_symmetry_2
_geom_bond_publ_flag
W1 O5 1.696(13) . ?
W1 O8 1.861(16) . ?
W1 O2 1.865(16) . ?
W1 O9 1.893(17) . ?
W1 O15 1.906(17) . ?
W1 O20 2.479(17) . ?
W2 O4 1.680(14) . ?
W2 O7 1.864(17) . ?
W2 O17 1.877(15) . ?
W2 O6 1.907(15) . ?
W2 O14 1.908(17) . ?
W2 O22 2.46(3) . ?
W2 O21 2.47(2) . ?
W3 O11 1.688(17) . ?
W3 O6 1.875(17) 2_656 ?
W3 O9 1.882(17) . ?
W3 O16 1.902(16) 2_656 ?
W3 O10 1.920(18) . ?
W3 O21 2.41(2) 2_656 ?
W3 O19 2.46(3) . ?
W4 O13 1.698(16) . ?
W4 O1 1.905(18) 2_656 ?
W4 O7 1.906(18) . ?
W4 O3 1.910(14) . ?
W4 O8 1.913(17) . ?
W4 O20 2.444(18) . ?
W4 Na1 3.564(13) . ?
W5 O18 1.668(18) . ?
W5 O10 1.865(17) . ?
W5 O14 1.883(16) . ?
W5 O15 1.887(16) . ?
W5 O16 1.915(16) . ?
W5 O19 2.40(3) . ?
W5 O21 2.48(2) . ?
W6 O12 1.732(16) . ?
W6 O17 1.873(17) . ?
W6 O3 1.884(16) . ?
W6 O2 1.926(15) 2_656 ?
W6 O1 1.943(18) . ?
W6 O22 2.46(3) . ?
W6 O20 2.496(18) 2_656 ?
W6 Na1 3.555(13) . ?
Cu4 O13 1.698(16) . ?
Cu4 O1 1.905(18) 2_656 ?
Cu4 O7 1.906(18) . ?
Cu4 O3 1.910(14) . ?
Cu4 O8 1.913(17) . ?
Cu4 Na1 3.564(13) . ?
Cu5 O18 1.668(18) . ?
Cu5 O10 1.865(17) . ?
Cu5 O14 1.883(16) . ?
Cu5 O15 1.887(16) . ?
Cu5 O16 1.915(16) . ?
Cu5 O19 2.40(3) . ?
Cu6 O12 1.732(16) . ?
Cu6 O17 1.873(17) . ?
Cu6 O3 1.884(16) . ?
Cu6 O2 1.926(15) 2_656 ?
Cu6 O1 1.943(18) . ?
Cu6 Na1 3.555(13) . ?
Cu1 O1A 1.915(12) . ?
Cu1 N5 1.965(15) . ?
Cu1 N3 1.990(16) 7_556 ?
Cu1 N4 2.026(15) . ?
Cu2 N9 1.926(14) . ?
Cu2 O3A 1.947(13) 7_566 ?
Cu2 N11 1.991(15) . ?
Cu2 N10 1.992(18) . ?
Cu3 N6 1.922(14) 7_556 ?
Cu3 N2 1.924(15) . ?
Cu3 O2A 1.945(14) . ?
Cu3 N1 2.016(16) . ?
Cu7 N12 1.905(15) . ?
Cu7 N8 1.938(16) . ?
Cu7 O4A 1.957(15) . ?
Cu7 N7 2.018(16) . ?
P1 O20 1.493(18) 2_656 ?
P1 O20 1.493(18) . ?
P1 O22 1.50(3) 2_656 ?
P1 O22 1.50(3) . ?
P1 O19 1.52(3) . ?
P1 O19 1.52(3) 2_656 ?
P1 O21 1.53(2) 2_656 ?
P1 O21 1.53(2) . ?
Na1 O2W 2.44(10) 2_656 ?
Na1 O2W 2.44(10) . ?
Na1 O3 2.60(2) 2_656 ?
Na1 O3 2.60(2) . ?
Na1 O1 2.62(2) . ?
Na1 O1 2.62(2) 2_656 ?
Na1 O1W 2.74(7) 2_656 ?
Na1 O1W 2.74(7) . ?
N11 C34 1.32(2) . ?
N11 N12 1.36(2) . ?
N9 N8 1.35(2) . ?
N9 C28 1.41(3) . ?
N12 C36 1.35(2) . ?
N7 C21 1.33(3) . ?
N7 C25 1.35(3) . ?
N10 C29 1.33(3) . ?
N10 C33 1.39(3) . ?
N8 C26 1.37(2) . ?
C8 C7 1.30(3) . ?
C8 N3 1.38(3) . ?
C9 N4 1.36(2) . ?
C9 C10 1.44(3) . ?
C10 C11 1.41(3) . ?
C11 C12 1.30(3) . ?
C12 C13 1.38(3) . ?
C13 N4 1.36(2) . ?
C13 C14 1.43(3) . ?
C14 N5 1.35(2) . ?
C14 C15 1.40(3) . ?
C15 C16 1.36(3) . ?
C16 N6 1.37(2) . ?
C17 C18 1.50(2) . ?
C18 O2A 1.23(2) . ?
C18 O1A 1.24(2) . ?
C21 C22 1.34(3) . ?
C22 C23 1.36(4) . ?
C23 C24 1.40(4) . ?
C24 C25 1.38(3) . ?
C25 C26 1.45(3) . ?
C26 C27 1.40(3) . ?
O19 O21 1.74(3) 2_656 ?
O19 O20 1.77(4) . ?
O19 O21 1.77(4) . ?
O20 O22 1.75(3) 2_656 ?
O20 O22 1.77(3) . ?
O21 O22 1.65(4) . ?
O3A C38 1.23(2) . ?
O4A C38 1.25(3) . ?
N1 C5 1.36(3) . ?
N1 C1 1.37(3) . ?
N2 N3 1.34(2) . ?
N2 C6 1.38(2) . ?
N5 N6 1.33(2) . ?
C1 C2 1.37(3) . ?
C2 C3 1.39(4) . ?
C3 C4 1.35(4) . ?
C4 C5 1.40(3) . ?
C5 C6 1.44(3) . ?
C6 C7 1.35(3) . ?
C27 C28 1.33(3) . ?
C29 C30 1.31(3) . ?
C30 C31 1.45(4) . ?
C31 C32 1.35(3) . ?
C32 C33 1.32(3) . ?
C33 C34 1.48(3) . ?
C34 C35 1.36(3) . ?
C35 C36 1.33(3) . ?
C37 C38 1.51(3) . ?
